data_7057152
loop_
_publ_author_name
'Lan, Tian-Xiang'
'Gao, Wei-Song'
'Chen, Chang-Neng'
'Wang, Hui-Sheng'
'Wang, Mei'
'Fan, Yu-hua'

_publ_section_title
;
 Two tetranuclear 3d--4f heterometal complexes Mn2Ln2 (Ln = Dy, Gd):
 synthesis, structure, magnetism, and electrocatalytic reactivity for
 water oxidation
;
_journal_issue 8
_journal_name_full 'New Journal of Chemistry'
_journal_page_first 5798
_journal_paper_doi 10.1039/C8NJ00149A
_journal_volume 42
_journal_year 2018
_chemical_formula_sum 'C40 H52 Gd2 Mn2 N5 O24'
_chemical_formula_weight 1411.24
_space_group_crystal_system monoclinic
_space_group_IT_number 15
_space_group_name_Hall '-C 2yc'
_space_group_name_H-M_alt 'C 1 2/c 1'
_symmetry_space_group_name_Hall '-C 2yc'
_symmetry_space_group_name_H-M 'C 1 2/c 1'
_atom_sites_solution_hydrogens geom
_audit_creation_method SHELXL-2014/7
_audit_update_record
;
2017-10-17 deposited with the CCDC.
2018-03-09 downloaded from the CCDC.
;
_cell_angle_alpha 90
_cell_angle_beta 101.118(6)
_cell_angle_gamma 90
_cell_formula_units_Z 4
_cell_length_a 11.520(5)
_cell_length_b 21.297(8)
_cell_length_c 21.084(11)
_cell_measurement_reflns_used 5757
_cell_measurement_temperature 173(2)
_cell_measurement_theta_max 27.48
_cell_measurement_theta_min 2.58
_cell_volume 5076(4)
_computing_cell_refinement 'Siemens SMART & SAINT'
_computing_data_collection 'Siemens SMART'
_computing_data_reduction 'Siemens XPREP'
_computing_molecular_graphics 'Bruker SHELXTL'
_computing_publication_material 'Bruker SHELXTL'
_computing_structure_refinement 'S'Siemens SHELXTL'
_computing_structure_solution 'Siemens SHELXTL'
_diffrn_ambient_temperature 173(2)
_diffrn_measured_fraction_theta_full 0.993
_diffrn_measured_fraction_theta_max 0.993
_diffrn_measurement_device_type 'Bruker P4'
_diffrn_measurement_method '\w scans'
_diffrn_radiation_type MoK\a
_diffrn_radiation_wavelength 0.71073
_diffrn_reflns_av_R_equivalents 0.0496
_diffrn_reflns_av_unetI/netI 0.0495
_diffrn_reflns_Laue_measured_fraction_full 0.993
_diffrn_reflns_Laue_measured_fraction_max 0.993
_diffrn_reflns_limit_h_max 14
_diffrn_reflns_limit_h_min -14
_diffrn_reflns_limit_k_max 27
_diffrn_reflns_limit_k_min -23
_diffrn_reflns_limit_l_max 27
_diffrn_reflns_limit_l_min -27
_diffrn_reflns_number 18992
_diffrn_reflns_point_group_measured_fraction_full 0.993
_diffrn_reflns_point_group_measured_fraction_max 0.993
_diffrn_reflns_theta_full 25.242
_diffrn_reflns_theta_max 27.484
_diffrn_reflns_theta_min 2.583
_exptl_absorpt_coefficient_mu 3.153
_exptl_absorpt_correction_T_max 1.0000
_exptl_absorpt_correction_T_min .3921
_exptl_absorpt_correction_type empirical
_exptl_absorpt_process_details 'SADABS (Sheldrick, 1996)'
_exptl_crystal_colour red
_exptl_crystal_density_diffrn 1.847
_exptl_crystal_description prism
_exptl_crystal_F_000 2788
_exptl_crystal_size_max .40
_exptl_crystal_size_mid .30
_exptl_crystal_size_min .15
_refine_diff_density_max 2.199
_refine_diff_density_min -1.543
_refine_diff_density_rms 0.146
_refine_ls_extinction_method none
_refine_ls_goodness_of_fit_ref 1.092
_refine_ls_hydrogen_treatment constr
_refine_ls_matrix_type full
_refine_ls_number_parameters 331
_refine_ls_number_reflns 5793
_refine_ls_number_restraints 0
_refine_ls_restrained_S_all 1.092
_refine_ls_R_factor_gt 0.0487
_refine_ls_shift/su_max 0.000
_refine_ls_shift/su_mean 0.000
_refine_ls_structure_factor_coef Fsqd
_refine_ls_weighting_details 'w=1/[\s^2^(Fo^2^)+(0.0669P)^2^+8.5229P] where P=(Fo^2^+2Fc^2^)/3'
_refine_ls_weighting_scheme calc
_refine_ls_wR_factor_gt 0.1243
_refine_ls_wR_factor_ref 0.1361
_reflns_Friedel_coverage 0.000
_reflns_number_gt 4691
_reflns_number_total 5793
_reflns_threshold_expression 'I > 2\s(I)'
_cod_data_source_file c8nj00149a2.cif
_cod_data_source_block w_CCDC1
_cod_depositor_comments 'Adding full bibliography for 7057151--7057152.cif.'
_cod_database_code 7057152
_shelx_shelxl_version_number 2014/7
_shelx_space_group_comment
;
The symmetry employed for this shelxl refinement is uniquely defined
by the following loop, which should always be used as a source of
symmetry information in preference to the above space-group names.
They are only intended as comments.
;
_refine_ls_r_factor_ref 0.0614

loop_
_space_group_symop_operation_xyz
'x, y, z'
'-x, y, -z+1/2'
'x+1/2, y+1/2, z'
'-x+1/2, y+1/2, -z+1/2'
'-x, -y, -z'
'x, -y, z-1/2'
'-x+1/2, -y+1/2, -z'
'x+1/2, -y+1/2, z-1/2'

loop_
_atom_site_label
_atom_site_type_symbol
_atom_site_fract_x
_atom_site_fract_y
_atom_site_fract_z
_atom_site_U_iso_or_equiv
_atom_site_adp_type
_atom_site_occupancy
_atom_site_site_symmetry_order
_atom_site_calc_flag
_atom_site_refinement_flags_posn
_atom_site_refinement_flags_adp
_atom_site_refinement_flags_occupancy
Gd1 Gd 0.92212(2) 0.32209(2) 0.09540(2) 0.03692(11) Uani 1 1 d . . .
Mn1 Mn 1.0000 0.26295(5) 0.2500 0.0380(3) Uani 1 2 d S T P
Mn2 Mn 1.0000 0.41755(6) 0.2500 0.0427(3) Uani 1 2 d S T P
N1 N 1.0534(4) 0.2463(2) 0.0497(2) 0.0451(11) Uani 1 1 d . . .
N2 N 0.8188(5) 0.4524(2) 0.2159(2) 0.0489(11) Uani 1 1 d . . .
N3 N 0.5000 0.2559(9) 0.2500 0.124(5) Uani 1 2 d S T P
O1 O 0.8687(4) 0.3019(2) -0.01963(19) 0.0535(10) Uani 1 1 d . . .
O2 O 1.0644(3) 0.26741(17) 0.17331(17) 0.0420(8) Uani 1 1 d . . .
O3 O 0.8268(4) 0.22291(19) 0.10835(18) 0.0487(9) Uani 1 1 d . . .
O4 O 0.8863(5) 0.1918(2) 0.2105(2) 0.0597(12) Uani 1 1 d . . .
O5 O 0.8889(3) 0.33355(17) 0.20446(19) 0.0397(8) Uani 1 1 d . . .
O6 O 1.0000 0.5243(3) 0.2500 0.089(3) Uani 1 2 d S T P
O7 O 0.7108(4) 0.3407(3) 0.0633(2) 0.0647(12) Uani 1 1 d . . .
O8 O 0.8222(4) 0.4229(2) 0.0583(2) 0.0670(13) Uani 1 1 d . . .
O9 O 1.0473(4) 0.40553(19) 0.15431(19) 0.0492(9) Uani 1 1 d . . .
O10 O 1.0730(4) 0.3881(2) 0.0564(2) 0.0557(11) Uani 1 1 d . . .
O11 O 0.9167(10) 0.5457(4) 0.0648(4) 0.141(3) Uani 1 1 d . . .
O12 O 0.4549(13) 0.2910(8) 0.2094(7) 0.106(4) Uiso 0.5 1 d . . P
O13 O 0.481(3) 0.2190(14) 0.2048(13) 0.178(9) Uiso 0.5 1 d . . P
O14 O 0.574(5) 0.210(3) 0.226(3) 0.35(2) Uiso 0.5 1 d . . P
C1 C 0.9544(6) 0.2814(4) -0.0555(3) 0.0595(17) Uani 1 1 d . . .
H1A H 0.9949 0.3183 -0.0698 0.071 Uiso 1 1 calc R U .
H1B H 0.9147 0.2583 -0.0944 0.071 Uiso 1 1 calc R U .
C2 C 1.0431(6) 0.2398(3) -0.0150(3) 0.0537(15) Uani 1 1 d . . .
C3 C 1.1141(7) 0.2000(4) -0.0431(4) 0.0687(19) Uani 1 1 d . . .
H3A H 1.1066 0.1970 -0.0887 0.082 Uiso 1 1 calc R U .
C4 C 1.1979(7) 0.1644(4) -0.0004(4) 0.073(2) Uani 1 1 d . . .
H4A H 1.2473 0.1358 -0.0174 0.088 Uiso 1 1 calc R U .
C5 C 1.2092(7) 0.1704(3) 0.0656(4) 0.0632(18) Uani 1 1 d . . .
H5A H 1.2662 0.1468 0.0946 0.076 Uiso 1 1 calc R U .
C6 C 1.1333(6) 0.2125(3) 0.0881(3) 0.0516(14) Uani 1 1 d . . .
C7 C 1.1412(7) 0.2203(4) 0.1596(3) 0.068(2) Uani 1 1 d . . .
H7A H 1.1210 0.1801 0.1783 0.081 Uiso 1 1 calc R U .
H7B H 1.2234 0.2312 0.1800 0.081 Uiso 1 1 calc R U .
C8 C 0.8347(6) 0.1830(3) 0.1537(3) 0.0497(15) Uani 1 1 d . . .
C9 C 0.7763(11) 0.1204(4) 0.1392(4) 0.109(4) Uani 1 1 d . . .
H9A H 0.7386 0.1185 0.0934 0.163 Uiso 1 1 calc R U .
H9B H 0.8357 0.0871 0.1488 0.163 Uiso 1 1 calc R U .
H9C H 0.7162 0.1146 0.1659 0.163 Uiso 1 1 calc R U .
C10 C 0.7704(5) 0.3404(3) 0.2161(3) 0.0521(14) Uani 1 1 d . . .
H10A H 0.7676 0.3265 0.2606 0.063 Uiso 1 1 calc R U .
H10B H 0.7157 0.3136 0.1855 0.063 Uiso 1 1 calc R U .
C11 C 0.7312(6) 0.4088(3) 0.2074(3) 0.0521(14) Uani 1 1 d . . .
C12 C 0.6128(7) 0.4259(4) 0.1934(4) 0.076(2) Uani 1 1 d . . .
H12A H 0.5521 0.3951 0.1873 0.091 Uiso 1 1 calc R U .
C13 C 0.5860(9) 0.4889(5) 0.1886(5) 0.096(3) Uani 1 1 d . . .
H13A H 0.5057 0.5020 0.1792 0.116 Uiso 1 1 calc R U .
C14 C 0.6747(9) 0.5330(4) 0.1972(5) 0.092(3) Uani 1 1 d . . .
H14A H 0.6564 0.5765 0.1941 0.110 Uiso 1 1 calc R U .
C15 C 0.7915(7) 0.5129(3) 0.2107(4) 0.0674(19) Uani 1 1 d . . .
C16 C 0.8936(8) 0.5595(4) 0.2228(5) 0.084(3) Uani 1 1 d . . .
H16A H 0.9026 0.5798 0.1819 0.101 Uiso 1 1 calc R U .
H16B H 0.8788 0.5924 0.2534 0.101 Uiso 1 1 calc R U .
C17 C 0.7212(6) 0.3960(4) 0.0495(3) 0.0638(18) Uani 1 1 d . . .
C18 C 0.6155(8) 0.4343(5) 0.0189(5) 0.106(3) Uani 1 1 d . . .
H18A H 0.6407 0.4771 0.0114 0.159 Uiso 1 1 calc R U .
H18B H 0.5785 0.4152 -0.0224 0.159 Uiso 1 1 calc R U .
H18C H 0.5583 0.4355 0.0478 0.159 Uiso 1 1 calc R U .
C19 C 1.0988(6) 0.4180(3) 0.1085(3) 0.0541(15) Uani 1 1 d . . .
C20 C 1.1924(11) 0.4662(5) 0.1173(5) 0.119(5) Uani 1 1 d . . .
H20A H 1.1590 0.5068 0.1265 0.178 Uiso 1 1 calc R U .
H20B H 1.2249 0.4696 0.0778 0.178 Uiso 1 1 calc R U .
H20C H 1.2555 0.4544 0.1535 0.178 Uiso 1 1 calc R U .

loop_
_atom_site_aniso_label
_atom_site_aniso_U_11
_atom_site_aniso_U_22
_atom_site_aniso_U_33
_atom_site_aniso_U_23
_atom_site_aniso_U_13
_atom_site_aniso_U_12
Gd1 0.03903(17) 0.03359(18) 0.03781(18) -0.00119(9) 0.00655(11) -0.00278(10)
Mn1 0.0456(6) 0.0280(6) 0.0392(6) 0.000 0.0048(4) 0.000
Mn2 0.0500(7) 0.0341(6) 0.0460(6) 0.000 0.0144(5) 0.000
N1 0.055(3) 0.038(3) 0.045(3) -0.006(2) 0.014(2) -0.006(2)
N2 0.059(3) 0.040(3) 0.050(3) 0.000(2) 0.015(2) 0.011(2)
N3 0.103(10) 0.131(13) 0.142(14) 0.000 0.033(10) 0.000
O1 0.054(2) 0.064(3) 0.041(2) -0.012(2) 0.0061(18) -0.005(2)
O2 0.047(2) 0.033(2) 0.044(2) -0.0023(16) 0.0047(16) 0.0064(16)
O3 0.053(2) 0.045(2) 0.046(2) 0.0010(18) 0.0028(17) -0.0113(18)
O4 0.083(3) 0.047(3) 0.043(2) 0.0004(19) -0.001(2) -0.012(2)
O5 0.0390(19) 0.036(2) 0.046(2) 0.0000(15) 0.0130(16) -0.0009(15)
O6 0.102(6) 0.038(4) 0.120(7) 0.000 0.002(5) 0.000
O7 0.052(3) 0.065(3) 0.074(3) 0.010(3) 0.007(2) 0.000(2)
O8 0.067(3) 0.047(3) 0.084(3) 0.013(2) 0.006(2) 0.006(2)
O9 0.058(2) 0.044(2) 0.049(2) -0.0020(18) 0.0169(18) -0.0119(19)
O10 0.065(3) 0.056(3) 0.051(2) -0.014(2) 0.024(2) -0.018(2)
O11 0.248(11) 0.084(5) 0.096(5) 0.008(4) 0.043(6) -0.022(6)
C1 0.056(4) 0.079(5) 0.044(3) -0.005(3) 0.009(3) -0.002(3)
C2 0.054(3) 0.059(4) 0.051(3) -0.012(3) 0.017(3) -0.012(3)
C3 0.073(5) 0.081(5) 0.058(4) -0.009(4) 0.029(4) -0.010(4)
C4 0.072(5) 0.069(5) 0.086(6) -0.015(4) 0.034(4) 0.008(4)
C5 0.064(4) 0.061(4) 0.067(4) -0.008(3) 0.018(3) 0.010(3)
C6 0.057(4) 0.039(3) 0.062(4) -0.005(3) 0.020(3) 0.005(3)
C7 0.080(5) 0.074(5) 0.049(3) -0.001(3) 0.013(3) 0.038(4)
C8 0.067(4) 0.038(3) 0.043(3) -0.003(2) 0.007(3) -0.014(3)
C9 0.177(10) 0.054(5) 0.079(6) 0.011(4) -0.015(6) -0.047(6)
C10 0.039(3) 0.054(4) 0.064(4) -0.005(3) 0.013(3) -0.001(3)
C11 0.053(3) 0.057(4) 0.049(3) 0.006(3) 0.016(3) 0.016(3)
C12 0.056(4) 0.084(6) 0.088(5) 0.006(4) 0.016(4) 0.021(4)
C13 0.070(5) 0.101(8) 0.117(8) 0.002(6) 0.016(5) 0.034(5)
C14 0.101(7) 0.064(5) 0.111(7) 0.013(5) 0.023(6) 0.036(5)
C15 0.089(5) 0.046(4) 0.075(5) 0.011(3) 0.036(4) 0.018(4)
C16 0.097(6) 0.042(4) 0.123(7) 0.010(4) 0.045(5) 0.016(4)
C17 0.057(4) 0.071(5) 0.062(4) 0.015(4) 0.009(3) 0.011(4)
C18 0.073(6) 0.126(9) 0.115(8) 0.046(7) 0.007(5) 0.032(6)
C19 0.060(4) 0.045(4) 0.062(4) -0.012(3) 0.025(3) -0.015(3)
C20 0.164(10) 0.114(8) 0.099(7) -0.050(6) 0.077(7) -0.100(8)

loop_
_atom_type_symbol
_atom_type_description
_atom_type_scat_dispersion_real
_atom_type_scat_dispersion_imag
_atom_type_scat_source
C C 0.0033 0.0016 'International Tables Vol C Tables 4.2.6.8 and 6.1.1.4'
H H 0.0000 0.0000 'International Tables Vol C Tables 4.2.6.8 and 6.1.1.4'
N N 0.0061 0.0033 'International Tables Vol C Tables 4.2.6.8 and 6.1.1.4'
O O 0.0106 0.0060 'International Tables Vol C Tables 4.2.6.8 and 6.1.1.4'
Mn Mn 0.3368 0.7283 'International Tables Vol C Tables 4.2.6.8 and 6.1.1.4'
Gd Gd -0.1653 3.9035 'International Tables Vol C Tables 4.2.6.8 and 6.1.1.4'

loop_
_geom_angle_atom_site_label_1
_geom_angle_atom_site_label_2
_geom_angle_atom_site_label_3
_geom_angle
_geom_angle_site_symmetry_1
_geom_angle_site_symmetry_3
O2 Gd1 O5 66.93(13) . .
O2 Gd1 O3 76.27(13) . .
O5 Gd1 O3 79.75(13) . .
O2 Gd1 O1 127.59(14) . .
O5 Gd1 O1 156.16(14) . .
O3 Gd1 O1 85.67(15) . .
O2 Gd1 O7 142.08(15) . .
O5 Gd1 O7 85.09(15) . .
O3 Gd1 O7 73.86(16) . .
O1 Gd1 O7 72.71(16) . .
O2 Gd1 O9 75.40(13) . .
O5 Gd1 O9 68.45(13) . .
O3 Gd1 O9 143.66(13) . .
O1 Gd1 O9 130.00(14) . .
O7 Gd1 O9 118.66(16) . .
O2 Gd1 O8 148.34(15) . .
O5 Gd1 O8 93.64(15) . .
O3 Gd1 O8 126.56(15) . .
O1 Gd1 O8 79.97(17) . .
O7 Gd1 O8 52.70(17) . .
O9 Gd1 O8 74.19(16) . .
O2 Gd1 O10 94.14(15) . .
O5 Gd1 O10 120.35(13) . .
O3 Gd1 O10 152.74(14) . .
O1 Gd1 O10 80.15(14) . .
O7 Gd1 O10 122.71(17) . .
O9 Gd1 O10 51.94(13) . .
O8 Gd1 O10 73.74(16) . .
O2 Gd1 N1 64.49(14) . .
O5 Gd1 N1 130.12(14) . .
O3 Gd1 N1 78.65(15) . .
O1 Gd1 N1 63.86(16) . .
O7 Gd1 N1 129.71(17) . .
O9 Gd1 N1 108.51(15) . .
O8 Gd1 N1 134.86(16) . .
O10 Gd1 N1 74.22(16) . .
O2 Gd1 C17 156.92(17) . .
O5 Gd1 C17 90.01(17) . .
O3 Gd1 C17 99.6(2) . .
O1 Gd1 C17 73.83(19) . .
O7 Gd1 C17 25.71(19) . .
O9 Gd1 C17 97.6(2) . .
O8 Gd1 C17 27.02(19) . .
O10 Gd1 C17 98.7(2) . .
N1 Gd1 C17 137.68(19) . .
O2 Gd1 C19 84.30(18) . .
O5 Gd1 C19 94.37(15) . .
O3 Gd1 C19 160.49(18) . .
O1 Gd1 C19 105.23(17) . .
O7 Gd1 C19 124.51(19) . .
O9 Gd1 C19 25.93(15) . .
O8 Gd1 C19 72.06(19) . .
O10 Gd1 C19 26.00(15) . .
N1 Gd1 C19 91.51(17) . .
C17 Gd1 C19 99.0(2) . .
O2 Gd1 Mn1 32.06(9) . .
O5 Gd1 Mn1 36.58(9) . .
O3 Gd1 Mn1 67.39(9) . .
O1 Gd1 Mn1 148.30(12) . .
O7 Gd1 Mn1 112.77(12) . .
O9 Gd1 Mn1 76.52(10) . .
O8 Gd1 Mn1 129.23(12) . .
O10 Gd1 Mn1 116.52(11) . .
N1 Gd1 Mn1 93.54(11) . .
C17 Gd1 Mn1 125.23(15) . .
C19 Gd1 Mn1 96.82(14) . .
O2 Mn1 O2 174.3(2) 2_755 .
O2 Mn1 O4 93.34(17) 2_755 .
O2 Mn1 O4 90.85(17) . .
O2 Mn1 O4 90.85(17) 2_755 2_755
O2 Mn1 O4 93.33(17) . 2_755
O4 Mn1 O4 85.9(3) . 2_755
O2 Mn1 O5 92.86(16) 2_755 .
O2 Mn1 O5 83.01(15) . .
O4 Mn1 O5 93.33(17) . .
O4 Mn1 O5 176.24(17) 2_755 .
O2 Mn1 O5 83.01(15) 2_755 2_755
O2 Mn1 O5 92.86(16) . 2_755
O4 Mn1 O5 176.25(17) . 2_755
O4 Mn1 O5 93.33(17) 2_755 2_755
O5 Mn1 O5 87.7(2) . 2_755
O2 Mn1 Gd1 135.29(12) 2_755 .
O2 Mn1 Gd1 41.66(11) . .
O4 Mn1 Gd1 81.85(12) . .
O4 Mn1 Gd1 132.59(13) 2_755 .
O5 Mn1 Gd1 43.66(10) . .
O5 Mn1 Gd1 101.34(11) 2_755 .
O2 Mn1 Gd1 41.66(11) 2_755 2_755
O2 Mn1 Gd1 135.29(12) . 2_755
O4 Mn1 Gd1 132.59(13) . 2_755
O4 Mn1 Gd1 81.85(12) 2_755 2_755
O5 Mn1 Gd1 101.34(11) . 2_755
O5 Mn1 Gd1 43.66(10) 2_755 2_755
Gd1 Mn1 Gd1 137.15(4) . 2_755
N2 Mn2 N2 140.6(3) . 2_755
N2 Mn2 O9 87.24(17) . 2_755
N2 Mn2 O9 97.27(17) 2_755 2_755
N2 Mn2 O9 97.27(17) . .
N2 Mn2 O9 87.24(17) 2_755 .
O9 Mn2 O9 166.7(2) 2_755 .
N2 Mn2 O6 70.32(14) . .
N2 Mn2 O6 70.32(14) 2_755 .
O9 Mn2 O6 96.67(11) 2_755 .
O9 Mn2 O6 96.67(11) . .
N2 Mn2 O5 73.08(16) . .
N2 Mn2 O5 144.60(17) 2_755 .
O9 Mn2 O5 94.35(15) 2_755 .
O9 Mn2 O5 75.14(14) . .
O6 Mn2 O5 141.07(10) . .
N2 Mn2 O5 144.60(17) . 2_755
N2 Mn2 O5 73.08(16) 2_755 2_755
O9 Mn2 O5 75.14(14) 2_755 2_755
O9 Mn2 O5 94.35(15) . 2_755
O6 Mn2 O5 141.07(10) . 2_755
O5 Mn2 O5 77.85(19) . 2_755
C6 N1 C2 118.6(5) . .
C6 N1 Gd1 120.9(4) . .
C2 N1 Gd1 120.5(4) . .
C15 N2 C11 119.7(6) . .
C15 N2 Mn2 123.3(5) . .
C11 N2 Mn2 116.6(4) . .
O12 N3 O12 101(2) 2_655 .
O12 N3 O13 81.7(15) 2_655 2_655
O12 N3 O13 163.9(16) . 2_655
O12 N3 O13 163.9(16) 2_655 .
O12 N3 O13 81.7(15) . .
O13 N3 O13 100(3) 2_655 .
O12 N3 O14 112(2) 2_655 2_655
O12 N3 O14 118(2) . 2_655
O13 N3 O14 47(2) 2_655 2_655
O13 N3 O14 79(2) . 2_655
O12 N3 O14 118(2) 2_655 .
O12 N3 O14 112(2) . .
O13 N3 O14 79(2) 2_655 .
O13 N3 O14 47(2) . .
O14 N3 O14 96(4) 2_655 .
C1 O1 Gd1 121.2(3) . .
C7 O2 Mn1 120.2(4) . .
C7 O2 Gd1 125.6(3) . .
Mn1 O2 Gd1 106.28(16) . .
C8 O3 Gd1 134.5(4) . .
C8 O4 Mn1 130.1(4) . .
C10 O5 Mn1 120.8(3) . .
C10 O5 Mn2 108.7(3) . .
Mn1 O5 Mn2 97.22(16) . .
C10 O5 Gd1 120.1(3) . .
Mn1 O5 Gd1 99.76(14) . .
Mn2 O5 Gd1 107.36(14) . .
C16 O6 C16 118.1(8) . 2_755
C16 O6 Mn2 121.0(4) . .
C16 O6 Mn2 121.0(4) 2_755 .
C17 O7 Gd1 94.8(4) . .
C17 O8 Gd1 90.7(4) . .
C19 O9 Mn2 156.4(4) . .
C19 O9 Gd1 94.8(4) . .
Mn2 O9 Gd1 108.70(16) . .
C19 O10 Gd1 93.4(3) . .
N3 O12 O13 50.3(12) . .
O14 O13 N3 77(4) . .
O14 O13 O12 109(4) . .
N3 O13 O12 48.0(12) . .
O14 O13 O14 97(4) . 2_655
N3 O13 O14 56(2) . 2_655
O12 O13 O14 87(3) . 2_655
O13 O14 N3 56(3) . .
O13 O14 O13 81(4) . 2_655
N3 O14 O13 45(2) . 2_655
O1 C1 C2 110.3(5) . .
O1 C1 H1A 109.6 . .
C2 C1 H1A 109.6 . .
O1 C1 H1B 109.6 . .
C2 C1 H1B 109.6 . .
H1A C1 H1B 108.1 . .
N1 C2 C3 123.3(7) . .
N1 C2 C1 115.7(5) . .
C3 C2 C1 120.9(6) . .
C2 C3 C4 116.3(7) . .
C2 C3 H3A 121.8 . .
C4 C3 H3A 121.8 . .
C5 C4 C3 121.0(7) . .
C5 C4 H4A 119.5 . .
C3 C4 H4A 119.5 . .
C4 C5 C6 117.2(7) . .
C4 C5 H5A 121.4 . .
C6 C5 H5A 121.4 . .
N1 C6 C5 123.5(6) . .
N1 C6 C7 117.2(5) . .
C5 C6 C7 119.4(6) . .
O2 C7 C6 111.6(5) . .
O2 C7 H7A 109.3 . .
C6 C7 H7A 109.3 . .
O2 C7 H7B 109.3 . .
C6 C7 H7B 109.3 . .
H7A C7 H7B 108.0 . .
O4 C8 O3 125.2(5) . .
O4 C8 C9 116.3(6) . .
O3 C8 C9 118.5(6) . .
C8 C9 H9A 109.5 . .
C8 C9 H9B 109.5 . .
H9A C9 H9B 109.5 . .
C8 C9 H9C 109.5 . .
H9A C9 H9C 109.5 . .
H9B C9 H9C 109.5 . .
O5 C10 C11 110.2(5) . .
O5 C10 H10A 109.6 . .
C11 C10 H10A 109.6 . .
O5 C10 H10B 109.6 . .
C11 C10 H10B 109.6 . .
H10A C10 H10B 108.1 . .
N2 C11 C12 121.6(6) . .
N2 C11 C10 116.2(5) . .
C12 C11 C10 122.2(7) . .
C13 C12 C11 118.0(8) . .
C13 C12 H12A 121.0 . .
C11 C12 H12A 121.0 . .
C14 C13 C12 120.4(8) . .
C14 C13 H13A 119.8 . .
C12 C13 H13A 119.8 . .
C13 C14 C15 118.9(8) . .
C13 C14 H14A 120.5 . .
C15 C14 H14A 120.5 . .
N2 C15 C14 121.4(8) . .
N2 C15 C16 117.1(7) . .
C14 C15 C16 121.4(7) . .
O6 C16 C15 107.2(6) . .
O6 C16 H16A 110.3 . .
C15 C16 H16A 110.3 . .
O6 C16 H16B 110.3 . .
C15 C16 H16B 110.3 . .
H16A C16 H16B 108.5 . .
O7 C17 O8 121.6(6) . .
O7 C17 C18 121.0(8) . .
O8 C17 C18 117.3(7) . .
O7 C17 Gd1 59.4(4) . .
O8 C17 Gd1 62.3(3) . .
C18 C17 Gd1 174.9(6) . .
C17 C18 H18A 109.5 . .
C17 C18 H18B 109.5 . .
H18A C18 H18B 109.5 . .
C17 C18 H18C 109.5 . .
H18A C18 H18C 109.5 . .
H18B C18 H18C 109.5 . .
O9 C19 O10 119.9(5) . .
O9 C19 C20 119.6(6) . .
O10 C19 C20 120.5(6) . .
O9 C19 Gd1 59.3(3) . .
O10 C19 Gd1 60.6(3) . .
C20 C19 Gd1 177.9(7) . .
C19 C20 H20A 109.5 . .
C19 C20 H20B 109.5 . .
H20A C20 H20B 109.5 . .
C19 C20 H20C 109.5 . .
H20A C20 H20C 109.5 . .
H20B C20 H20C 109.5 . .

loop_
_geom_bond_atom_site_label_1
_geom_bond_atom_site_label_2
_geom_bond_distance
_geom_bond_site_symmetry_2
Gd1 O2 2.388(4) .
Gd1 O5 2.415(4) .
Gd1 O3 2.420(4) .
Gd1 O1 2.423(4) .
Gd1 O7 2.430(5) .
Gd1 O9 2.468(4) .
Gd1 O8 2.489(5) .
Gd1 O10 2.495(4) .
Gd1 N1 2.527(5) .
Gd1 C17 2.812(7) .
Gd1 C19 2.860(6) .
Gd1 Mn1 3.4480(16) .
Mn1 O2 1.907(4) 2_755
Mn1 O2 1.907(4) .
Mn1 O4 2.071(5) .
Mn1 O4 2.071(5) 2_755
Mn1 O5 2.085(4) .
Mn1 O5 2.085(4) 2_755
Mn1 Gd1 3.4480(16) 2_755
Mn2 N2 2.202(5) .
Mn2 N2 2.202(5) 2_755
Mn2 O9 2.204(4) 2_755
Mn2 O9 2.204(4) .
Mn2 O6 2.273(7) .
Mn2 O5 2.299(4) .
Mn2 O5 2.299(4) 2_755
N1 C6 1.317(8) .
N1 C2 1.352(7) .
N2 C15 1.327(8) .
N2 C11 1.357(8) .
N3 O12 1.179(16) 2_655
N3 O12 1.179(16) .
N3 O13 1.22(3) 2_655
N3 O13 1.22(3) .
N3 O14 1.44(5) 2_655
N3 O14 1.44(5) .
O1 C1 1.423(7) .
O2 C7 1.404(7) .
O3 C8 1.270(7) .
O4 C8 1.244(7) .
O5 C10 1.440(7) .
O6 C16 1.456(9) .
O6 C16 1.456(9) 2_755
O7 C17 1.224(9) .
O8 C17 1.277(9) .
O9 C19 1.255(7) .
O10 C19 1.256(7) .
O12 O13 1.57(3) .
O13 O14 1.09(5) .
O13 O14 1.71(5) 2_655
O14 O13 1.71(5) 2_655
C1 C2 1.490(10) .
C1 H1A 0.9900 .
C1 H1B 0.9900 .
C2 C3 1.387(10) .
C3 C4 1.408(12) .
C3 H3A 0.9500 .
C4 C5 1.378(11) .
C4 H4A 0.9500 .
C5 C6 1.398(9) .
C5 H5A 0.9500 .
C6 C7 1.502(8) .
C7 H7A 0.9900 .
C7 H7B 0.9900 .
C8 C9 1.498(9) .
C9 H9A 0.9800 .
C9 H9B 0.9800 .
C9 H9C 0.9800 .
C10 C11 1.526(9) .
C10 H10A 0.9900 .
C10 H10B 0.9900 .
C11 C12 1.387(9) .
C12 C13 1.377(12) .
C12 H12A 0.9500 .
C13 C14 1.373(14) .
C13 H13A 0.9500 .
C14 C15 1.388(11) .
C14 H14A 0.9500 .
C15 C16 1.522(12) .
C16 H16A 0.9900 .
C16 H16B 0.9900 .
C17 C18 1.504(10) .
C18 H18A 0.9800 .
C18 H18B 0.9800 .
C18 H18C 0.9800 .
C19 C20 1.474(9) .
C20 H20A 0.9800 .
C20 H20B 0.9800 .
C20 H20C 0.9800 .
